data_2017346
loop_
_publ_author_name
'Gotoh, Kazuma'
'Ishida, Hiroyuki'

_publ_section_title
;
 Hydrogen-bonded structures of the isomeric compounds of quinoline with
 2-chloro-5-nitrobenzoic acid, 3-chloro-2-nitrobenzoic acid,
 4-chloro-2-nitrobenzoic acid and 5-chloro-2-nitrobenzoic acid
;
_journal_coeditor_code GD3308
_journal_issue 10
_journal_name_full 'Acta Crystallographica Section C'
_journal_page_first o534
_journal_page_last o538
_journal_paper_doi 10.1107/S0108270109037688
_journal_volume 65
_journal_year 2009
_chemical_formula_iupac 'C7 H3.35 Cl N O4, C9 H7.65 N'
_chemical_formula_moiety 'C7 H3.35 Cl N O4, C9 H7.65 N'
_chemical_formula_sum 'C16 H11 Cl N2 O4'
_chemical_formula_weight 330.73
_chemical_name_systematic
;
5-chloro-2-nitrobenzoic acid--quinoline (1/1)
;
_space_group_IT_number 14
_symmetry_cell_setting monoclinic
_symmetry_space_group_name_Hall '-P 2ybc'
_symmetry_space_group_name_H-M 'P 1 21/c 1'
_atom_sites_solution_hydrogens geom
_atom_sites_solution_primary direct
_atom_sites_solution_secondary difmap
_cell_angle_alpha 90.0000
_cell_angle_beta 106.3182(18)
_cell_angle_gamma 90.0000
_cell_formula_units_Z 4
_cell_length_a 7.0456(4)
_cell_length_b 22.6829(13)
_cell_length_c 9.6273(6)
_cell_measurement_reflns_used 14851
_cell_measurement_temperature 185.0(10)
_cell_measurement_theta_max 30.0
_cell_measurement_theta_min 3.0
_cell_volume 1476.60(15)
_computing_cell_refinement 'PROCESS-AUTO (Rigaku/MSC, 2004)'
_computing_data_collection 'PROCESS-AUTO (Rigaku/MSC, 2004)'
_computing_data_reduction 'CrystalStructure (Rigaku/MSC, 2004)'
_computing_molecular_graphics 'ORTEP-3 (Farrugia, 1997) and WinGX (Farrugia, 1999)'
_computing_publication_material 'CrystalStructure (Rigaku/MSC, 2004) and PLATON (Spek, 2009)'
_computing_structure_refinement 'SHELXL97 (Sheldrick, 2008)'
_computing_structure_solution 'SHELXS97 (Sheldrick, 2008)'
_diffrn_ambient_temperature 185.0(10)
_diffrn_detector_area_resol_mean 10.00
_diffrn_measured_fraction_theta_full 0.997
_diffrn_measured_fraction_theta_max 0.997
_diffrn_measurement_device_type 'Rigaku RAXIS-RAPIDII'
_diffrn_measurement_method \w
_diffrn_radiation_type 'Mo K\a'
_diffrn_radiation_wavelength 0.71075
_diffrn_reflns_av_R_equivalents 0.0220
_diffrn_reflns_av_sigmaI/netI 0.0162
_diffrn_reflns_limit_h_max 9
_diffrn_reflns_limit_h_min -8
_diffrn_reflns_limit_k_max 31
_diffrn_reflns_limit_k_min -31
_diffrn_reflns_limit_l_max 13
_diffrn_reflns_limit_l_min -13
_diffrn_reflns_number 19004
_diffrn_reflns_theta_full 29.98
_diffrn_reflns_theta_max 29.98
_diffrn_reflns_theta_min 3.01
_diffrn_standards_decay_% 0
_diffrn_standards_number 0
_exptl_absorpt_coefficient_mu 0.281
_exptl_absorpt_correction_T_max 0.956
_exptl_absorpt_correction_T_min 0.831
_exptl_absorpt_correction_type multi-scan
_exptl_absorpt_process_details
;
(<i>ABSCOR</i>; Higashi, 1995)
;
_exptl_crystal_colour colourless
_exptl_crystal_density_diffrn 1.488
_exptl_crystal_density_method 'not measured'
_exptl_crystal_description needle
_exptl_crystal_F_000 680.00
_exptl_crystal_size_max 0.33
_exptl_crystal_size_mid 0.25
_exptl_crystal_size_min 0.16
_refine_diff_density_max 0.437
_refine_diff_density_min -0.202
_refine_ls_extinction_method none
_refine_ls_goodness_of_fit_ref 1.031
_refine_ls_hydrogen_treatment mixed
_refine_ls_matrix_type full
_refine_ls_number_parameters 215
_refine_ls_number_reflns 4277
_refine_ls_number_restraints 0
_refine_ls_restrained_S_all 1.031
_refine_ls_R_factor_all 0.0409
_refine_ls_R_factor_gt 0.0349
_refine_ls_shift/su_max 0.000
_refine_ls_shift/su_mean 0.000
_refine_ls_structure_factor_coef Fsqd
_refine_ls_weighting_details 'calc w=1/[\s^2^(Fo^2^)+(0.0512P)^2^+0.3728P] where P=(Fo^2^+2Fc^2^)/3'
_refine_ls_weighting_scheme calc
_refine_ls_wR_factor_gt 0.0897
_refine_ls_wR_factor_ref 0.0929
_reflns_number_gt 3709
_reflns_number_total 4277
_reflns_threshold_expression I>2\s(I)
_cod_data_source_file gd3308.cif
_cod_data_source_block IV
_cod_original_cell_volume 1476.61(15)
_cod_original_sg_symbol_H-M 'P 21/c'
_cod_original_formula_sum 'C16 H11 Cl N2 O4 '
_cod_database_code 2017346
_cod_database_fobs_code 2017346

loop_
_symmetry_equiv_pos_site_id
_symmetry_equiv_pos_as_xyz
1 +X,+Y,+Z
2 -X,1/2+Y,1/2-Z
3 -X,-Y,-Z
4 +X,1/2-Y,1/2+Z

loop_
_atom_site_type_symbol
_atom_site_label
_atom_site_fract_x
_atom_site_fract_y
_atom_site_fract_z
_atom_site_U_iso_or_equiv
_atom_site_adp_type
_atom_site_calc_flag
_atom_site_refinement_flags
_atom_site_occupancy
_atom_site_disorder_assembly
_atom_site_disorder_group
Cl Cl1 0.43606(4) 0.247752(12) 0.67740(3) 0.02656(8) Uani d . 1 . .
O O1 0.78505(14) 0.10343(4) 0.27660(9) 0.02784(18) Uani d . 1 . .
H H1 0.785(7) 0.076(3) 0.251(5) 0.033 Uiso d P 0.35(3) . .
O O2 0.78570(17) 0.06199(4) 0.48733(10) 0.0406(2) Uani d . 1 . .
O O3 1.15435(13) 0.15440(5) 0.42372(11) 0.0416(2) Uani d . 1 . .
O O4 1.12136(16) 0.24239(5) 0.33042(11) 0.0451(3) Uani d . 1 . .
N N1 1.06974(14) 0.20202(5) 0.39705(10) 0.0306(2) Uani d . 1 . .
N N2 0.77466(14) -0.00154(4) 0.18202(10) 0.02455(19) Uani d . 1 . .
H H2 0.784(3) 0.0399(13) 0.221(3) 0.029 Uiso d P 0.65(3) . .
C C1 0.78003(15) 0.16587(5) 0.47057(11) 0.02072(19) Uani d . 1 . .
C C2 0.90034(15) 0.21271(5) 0.45437(11) 0.0234(2) Uani d . 1 . .
C C3 0.87565(17) 0.26945(5) 0.49860(13) 0.0282(2) Uani d . 1 . .
H H3 0.9581 0.3004 0.4830 0.034 Uiso calc R 1 . .
C C4 0.72958(17) 0.28074(5) 0.56591(12) 0.0267(2) Uani d . 1 . .
H H4 0.7099 0.3194 0.5970 0.032 Uiso calc R 1 . .
C C5 0.61298(15) 0.23436(5) 0.58689(11) 0.02139(19) Uani d . 1 . .
C C6 0.63462(15) 0.17766(5) 0.53938(11) 0.02142(19) Uani d . 1 . .
H H6 0.5504 0.1469 0.5538 0.026 Uiso calc R 1 . .
C C7 0.78717(16) 0.10454(5) 0.41008(11) 0.0231(2) Uani d . 1 . .
C C8 0.78470(19) -0.04613(5) 0.27095(13) 0.0305(2) Uani d . 1 . .
H H8 0.8029 -0.0385 0.3709 0.037 Uiso calc R 1 . .
C C9 0.7692(2) -0.10471(5) 0.22223(15) 0.0345(3) Uani d . 1 . .
H H9 0.7782 -0.1364 0.2883 0.041 Uiso calc R 1 . .
C C10 0.74088(19) -0.11544(5) 0.07822(15) 0.0331(3) Uani d . 1 . .
H H10 0.7255 -0.1548 0.0432 0.040 Uiso calc R 1 . .
C C11 0.73437(16) -0.06815(5) -0.01933(13) 0.0268(2) Uani d . 1 . .
C C12 0.71506(19) -0.07595(6) -0.16837(14) 0.0368(3) Uani d . 1 . .
H H12 0.7017 -0.1145 -0.2087 0.044 Uiso calc R 1 . .
C C13 0.7156(2) -0.02829(7) -0.25406(14) 0.0416(3) Uani d . 1 . .
H H13 0.7041 -0.0339 -0.3539 0.050 Uiso calc R 1 . .
C C14 0.73280(19) 0.02933(6) -0.19694(14) 0.0355(3) Uani d . 1 . .
H H14 0.7320 0.0620 -0.2587 0.043 Uiso calc R 1 . .
C C15 0.75066(17) 0.03866(5) -0.05328(13) 0.0286(2) Uani d . 1 . .
H H15 0.7615 0.0776 -0.0154 0.034 Uiso calc R 1 . .
C C16 0.75274(15) -0.01041(5) 0.03818(11) 0.0224(2) Uani d . 1 . .

loop_
_atom_site_aniso_label
_atom_site_aniso_U_11
_atom_site_aniso_U_22
_atom_site_aniso_U_33
_atom_site_aniso_U_12
_atom_site_aniso_U_13
_atom_site_aniso_U_23
Cl1 0.02649(14) 0.03043(14) 0.02693(13) 0.00097(9) 0.01434(10) -0.00486(9)
O1 0.0421(5) 0.0215(4) 0.0218(4) -0.0017(3) 0.0120(3) -0.0037(3)
O2 0.0711(7) 0.0258(4) 0.0293(4) 0.0078(4) 0.0216(4) 0.0037(3)
O3 0.0269(4) 0.0507(6) 0.0498(6) 0.0006(4) 0.0150(4) -0.0200(5)
O4 0.0392(5) 0.0659(7) 0.0383(5) -0.0152(5) 0.0243(4) -0.0035(5)
N1 0.0230(4) 0.0459(6) 0.0253(4) -0.0081(4) 0.0109(4) -0.0130(4)
N2 0.0271(4) 0.0226(4) 0.0249(4) -0.0002(3) 0.0089(3) -0.0032(3)
C1 0.0216(4) 0.0230(5) 0.0174(4) 0.0007(4) 0.0052(3) -0.0025(3)
C2 0.0210(5) 0.0309(5) 0.0204(4) -0.0038(4) 0.0091(4) -0.0054(4)
C3 0.0300(5) 0.0286(5) 0.0295(5) -0.0105(4) 0.0138(4) -0.0068(4)
C4 0.0308(5) 0.0236(5) 0.0280(5) -0.0042(4) 0.0121(4) -0.0068(4)
C5 0.0208(4) 0.0256(5) 0.0193(4) 0.0006(4) 0.0083(4) -0.0030(4)
C6 0.0223(5) 0.0224(5) 0.0210(4) -0.0012(4) 0.0085(4) -0.0007(4)
C7 0.0252(5) 0.0225(5) 0.0220(5) 0.0021(4) 0.0074(4) -0.0022(4)
C8 0.0349(6) 0.0281(5) 0.0288(5) 0.0007(5) 0.0095(5) 0.0009(4)
C9 0.0396(7) 0.0235(5) 0.0403(6) 0.0013(5) 0.0112(5) 0.0057(5)
C10 0.0318(6) 0.0226(5) 0.0455(7) 0.0007(4) 0.0118(5) -0.0061(5)
C11 0.0218(5) 0.0268(5) 0.0324(5) 0.0004(4) 0.0086(4) -0.0083(4)
C12 0.0345(6) 0.0424(7) 0.0352(6) -0.0025(5) 0.0123(5) -0.0168(5)
C13 0.0384(7) 0.0608(9) 0.0273(6) -0.0020(6) 0.0121(5) -0.0083(6)
C14 0.0335(6) 0.0461(7) 0.0290(6) 0.0020(5) 0.0119(5) 0.0070(5)
C15 0.0278(5) 0.0291(5) 0.0307(5) 0.0021(4) 0.0111(4) 0.0018(4)
C16 0.0190(4) 0.0238(5) 0.0251(5) 0.0012(4) 0.0072(4) -0.0040(4)

loop_
_atom_type_symbol
_atom_type_description
_atom_type_scat_dispersion_real
_atom_type_scat_dispersion_imag
_atom_type_scat_source
C C 0.0033 0.0016 'International Tables Vol C Tables 4.2.6.8 and 6.1.1.4'
H H 0.0000 0.0000 'International Tables Vol C Tables 4.2.6.8 and 6.1.1.4'
O O 0.0106 0.0060 'International Tables Vol C Tables 4.2.6.8 and 6.1.1.4'
N N 0.0061 0.0033 'International Tables Vol C Tables 4.2.6.8 and 6.1.1.4'
Cl Cl 0.1484 0.1585 'International Tables Vol C Tables 4.2.6.8 and 6.1.1.4'

loop_
_geom_angle_atom_site_label_1
_geom_angle_atom_site_label_2
_geom_angle_atom_site_label_3
_geom_angle_site_symmetry_1
_geom_angle_site_symmetry_3
_geom_angle
_geom_angle_publ_flag
C7 O1 H1 . . 113(4) ?
O3 N1 O4 . . 124.59(11) ?
O3 N1 C2 . . 117.75(10) ?
O4 N1 C2 . . 117.60(11) ?
C8 N2 C16 . . 121.18(10) ?
C8 N2 H2 . . 119.5(13) ?
C16 N2 H2 . . 119.3(13) ?
C6 C1 C2 . . 117.26(9) ?
C6 C1 C7 . . 117.87(9) ?
C2 C1 C7 . . 124.73(9) ?
C3 C2 C1 . . 122.81(10) ?
C3 C2 N1 . . 117.10(10) ?
C1 C2 N1 . . 119.97(10) ?
C2 C3 C4 . . 119.38(10) ?
C2 C3 H3 . . 120.3 ?
C4 C3 H3 . . 120.3 ?
C5 C4 C3 . . 118.50(10) ?
C5 C4 H4 . . 120.8 ?
C3 C4 H4 . . 120.8 ?
C4 C5 C6 . . 122.12(10) ?
C4 C5 Cl1 . . 118.64(8) ?
C6 C5 Cl1 . . 119.23(8) ?
C5 C6 C1 . . 119.88(9) ?
C5 C6 H6 . . 120.1 ?
C1 C6 H6 . . 120.1 ?
O2 C7 O1 . . 126.59(10) ?
O2 C7 C1 . . 119.03(9) ?
O1 C7 C1 . . 114.30(9) ?
N2 C8 C9 . . 121.75(11) ?
N2 C8 H8 . . 119.1 ?
C9 C8 H8 . . 119.1 ?
C10 C9 C8 . . 118.92(11) ?
C10 C9 H9 . . 120.5 ?
C8 C9 H9 . . 120.5 ?
C9 C10 C11 . . 120.38(11) ?
C9 C10 H10 . . 119.8 ?
C11 C10 H10 . . 119.8 ?
C16 C11 C12 . . 119.05(11) ?
C16 C11 C10 . . 117.33(10) ?
C12 C11 C10 . . 123.61(11) ?
C13 C12 C11 . . 120.01(12) ?
C13 C12 H12 . . 120.0 ?
C11 C12 H12 . . 120.0 ?
C12 C13 C14 . . 120.97(12) ?
C12 C13 H13 . . 119.5 ?
C14 C13 H13 . . 119.5 ?
C15 C14 C13 . . 120.69(12) ?
C15 C14 H14 . . 119.7 ?
C13 C14 H14 . . 119.7 ?
C14 C15 C16 . . 119.23(11) ?
C14 C15 H15 . . 120.4 ?
C16 C15 H15 . . 120.4 ?
N2 C16 C11 . . 120.40(10) ?
N2 C16 C15 . . 119.56(10) ?
C11 C16 C15 . . 120.04(10) ?

loop_
_geom_bond_atom_site_label_1
_geom_bond_atom_site_label_2
_geom_bond_site_symmetry_2
_geom_bond_distance
_geom_bond_publ_flag
Cl1 C5 . 1.7366(10) ?
O1 C7 . 1.2811(13) ?
O1 H1 . 0.67(6) ?
O2 C7 . 1.2202(14) ?
O3 N1 . 1.2255(15) ?
O4 N1 . 1.2302(15) ?
N1 C2 . 1.4690(14) ?
N2 C8 . 1.3142(15) ?
N2 C16 . 1.3645(14) ?
N2 H2 . 1.01(3) ?
C1 C6 . 1.3934(14) ?
C1 C2 . 1.3950(15) ?
C1 C7 . 1.5144(14) ?
C2 C3 . 1.3819(16) ?
C3 C4 . 1.3855(16) ?
C3 H3 . 0.9500 ?
C4 C5 . 1.3841(15) ?
C4 H4 . 0.9500 ?
C5 C6 . 1.3876(14) ?
C6 H6 . 0.9500 ?
C8 C9 . 1.4030(17) ?
C8 H8 . 0.9500 ?
C9 C10 . 1.3660(19) ?
C9 H9 . 0.9500 ?
C10 C11 . 1.4181(18) ?
C10 H10 . 0.9500 ?
C11 C16 . 1.4135(15) ?
C11 C12 . 1.4138(17) ?
C12 C13 . 1.360(2) ?
C12 H12 . 0.9500 ?
C13 C14 . 1.410(2) ?
C13 H13 . 0.9500 ?
C14 C15 . 1.3695(17) ?
C14 H14 . 0.9500 ?
C15 C16 . 1.4167(16) ?
C15 H15 . 0.9500 ?

loop_
_geom_hbond_atom_site_label_D
_geom_hbond_atom_site_label_H
_geom_hbond_atom_site_label_A
_geom_hbond_site_symmetry_A
_geom_hbond_distance_DH
_geom_hbond_distance_HA
_geom_hbond_distance_DA
_geom_hbond_angle_DHA
_geom_hbond_publ_flag
O1 H1 N2 . 0.67(5) 1.88(5) 2.5429(12) 177(6) y
N2 H2 O1 . 1.01(3) 1.54(3) 2.5429(13) 177(3) y
C4 H4 O1 4_555 0.95 2.41 3.2748(14) 151 y
C8 H8 O2 . 0.95 2.56 3.2165(15) 127 y

loop_
_geom_torsion_atom_site_label_1
_geom_torsion_atom_site_label_2
_geom_torsion_atom_site_label_3
_geom_torsion_atom_site_label_4
_geom_torsion_site_symmetry_1
_geom_torsion_site_symmetry_2
_geom_torsion_site_symmetry_3
_geom_torsion_site_symmetry_4
_geom_torsion
_geom_torsion_publ_flag
C6 C1 C2 C3 . . . . -2.38(16) ?
C7 C1 C2 C3 . . . . 173.28(10) ?
C6 C1 C2 N1 . . . . 173.45(9) ?
C7 C1 C2 N1 . . . . -10.90(16) ?
O3 N1 C2 C3 . . . . 144.34(11) ?
O4 N1 C2 C3 . . . . -32.90(15) ?
O3 N1 C2 C1 . . . . -31.71(14) ?
O4 N1 C2 C1 . . . . 151.04(11) ?
C1 C2 C3 C4 . . . . 1.94(18) ?
N1 C2 C3 C4 . . . . -173.99(10) ?
C2 C3 C4 C5 . . . . 0.14(17) ?
C3 C4 C5 C6 . . . . -1.73(17) ?
C3 C4 C5 Cl1 . . . . 177.56(9) ?
C4 C5 C6 C1 . . . . 1.26(16) ?
Cl1 C5 C6 C1 . . . . -178.02(8) ?
C2 C1 C6 C5 . . . . 0.76(15) ?
C7 C1 C6 C5 . . . . -175.20(9) ?
C6 C1 C7 O2 . . . . -49.88(15) ?
C2 C1 C7 O2 . . . . 134.49(12) ?
C6 C1 C7 O1 . . . . 127.04(11) ?
C2 C1 C7 O1 . . . . -48.59(14) ?
C16 N2 C8 C9 . . . . -1.39(18) ?
N2 C8 C9 C10 . . . . -0.7(2) ?
C8 C9 C10 C11 . . . . 2.20(19) ?
C9 C10 C11 C16 . . . . -1.69(17) ?
C9 C10 C11 C12 . . . . 176.88(12) ?
C16 C11 C12 C13 . . . . 0.40(18) ?
C10 C11 C12 C13 . . . . -178.15(12) ?
C11 C12 C13 C14 . . . . -0.8(2) ?
C12 C13 C14 C15 . . . . 0.4(2) ?
C13 C14 C15 C16 . . . . 0.34(19) ?
C8 N2 C16 C11 . . . . 1.89(16) ?
C8 N2 C16 C15 . . . . -177.42(11) ?
C12 C11 C16 N2 . . . . -178.99(10) ?
C10 C11 C16 N2 . . . . -0.35(15) ?
C12 C11 C16 C15 . . . . 0.32(16) ?
C10 C11 C16 C15 . . . . 178.96(10) ?
C14 C15 C16 N2 . . . . 178.63(10) ?
C14 C15 C16 C11 . . . . -0.68(16) ?
